data_4345498
loop_
_publ_author_name
'Shao, Feng'
'Cahier, Benjamin'
'Rivi\`ere, Eric'
'Guillot, R\'egis'
'Guih\'ery, Nathalie'
'Campbell, Victoria E.'
'Mallah, Talal'

_publ_section_title
;
 Structural Dependence of the Ising-type Magnetic Anisotropy and of the
 Relaxation Time in Mononuclear Trigonal Bipyramidal Co(II) Single
 Molecule Magnets.
;
_journal_issue 3
_journal_name_full 'Inorganic chemistry'
_journal_page_first 1104
_journal_page_last 1111
_journal_paper_doi 10.1021/acs.inorgchem.6b01966
_journal_volume 56
_journal_year 2017
_chemical_formula_moiety 'C18 H39 Cl Co N S3, Cl O4 '
_chemical_formula_sum 'C18 H39 Cl2 Co N O4 S3'
_chemical_formula_weight 559.51
_chemical_name_systematic
;
 ?
;
_space_group_crystal_system monoclinic
_space_group_IT_number 14
_space_group_name_Hall '-P 2ybc'
_space_group_name_H-M_alt 'P 1 21/c 1'
_symmetry_space_group_name_Hall '-P 2ybc'
_symmetry_space_group_name_H-M 'P 1 21/c 1'
_atom_sites_solution_hydrogens geom
_audit_creation_method SHELXL-2013
_cell_angle_alpha 90
_cell_angle_beta 115.0890(10)
_cell_angle_gamma 90
_cell_formula_units_Z 4
_cell_length_a 15.2642(5)
_cell_length_b 10.9170(3)
_cell_length_c 17.0452(5)
_cell_measurement_reflns_used 9918
_cell_measurement_temperature 100(1)
_cell_measurement_theta_max 30.21
_cell_measurement_theta_min 2.28
_cell_volume 2572.41(14)
_computing_cell_refinement 'Bruker SAINT'
_computing_data_collection 'Bruker APEX2'
_computing_data_reduction 'Bruker SAINT'
_computing_structure_refinement 'SHELXL-2013 (Sheldrick, 2013)'
_computing_structure_solution 'SHELXS-97 (Sheldrick, 2008)'
_diffrn_ambient_temperature 100(1)
_diffrn_measured_fraction_theta_full 1.000
_diffrn_measured_fraction_theta_max 0.995
_diffrn_measurement_device_type 'Bruker APEX-II CCD'
_diffrn_measurement_method '\f and \w scans'
_diffrn_radiation_monochromator graphite
_diffrn_radiation_source 'sealed tube'
_diffrn_radiation_type MoK\a
_diffrn_radiation_wavelength 0.71073
_diffrn_reflns_av_R_equivalents 0.0618
_diffrn_reflns_av_unetI/netI 0.0413
_diffrn_reflns_Laue_measured_fraction_full 1.000
_diffrn_reflns_Laue_measured_fraction_max 0.995
_diffrn_reflns_limit_h_max 21
_diffrn_reflns_limit_h_min -21
_diffrn_reflns_limit_k_max 15
_diffrn_reflns_limit_k_min -15
_diffrn_reflns_limit_l_max 24
_diffrn_reflns_limit_l_min -23
_diffrn_reflns_number 65003
_diffrn_reflns_point_group_measured_fraction_full 1.000
_diffrn_reflns_point_group_measured_fraction_max 0.995
_diffrn_reflns_theta_full 25.242
_diffrn_reflns_theta_max 30.594
_diffrn_reflns_theta_min 2.285
_exptl_absorpt_coefficient_mu 1.142
_exptl_absorpt_correction_T_max 0.8461
_exptl_absorpt_correction_T_min 0.7266
_exptl_absorpt_correction_type multi-scan
_exptl_absorpt_process_details SADABS
_exptl_crystal_colour purple
_exptl_crystal_density_diffrn 1.445
_exptl_crystal_description bloc
_exptl_crystal_F_000 1180
_exptl_crystal_size_max 0.090
_exptl_crystal_size_mid 0.080
_exptl_crystal_size_min 0.020
_refine_diff_density_max 0.767
_refine_diff_density_min -0.578
_refine_diff_density_rms 0.086
_refine_ls_extinction_method none
_refine_ls_goodness_of_fit_ref 1.044
_refine_ls_hydrogen_treatment constr
_refine_ls_matrix_type full
_refine_ls_number_parameters 271
_refine_ls_number_reflns 7856
_refine_ls_number_restraints 0
_refine_ls_restrained_S_all 1.044
_refine_ls_R_factor_all 0.0559
_refine_ls_R_factor_gt 0.0367
_refine_ls_shift/su_max 0.001
_refine_ls_shift/su_mean 0.000
_refine_ls_structure_factor_coef Fsqd
_refine_ls_weighting_details 'w=1/[\s^2^(Fo^2^)+(0.0240P)^2^+2.4114P] where P=(Fo^2^+2Fc^2^)/3'
_refine_ls_weighting_scheme calc
_refine_ls_wR_factor_gt 0.0732
_refine_ls_wR_factor_ref 0.0811
_reflns_Friedel_coverage 0.000
_reflns_number_gt 6098
_reflns_number_total 7856
_reflns_threshold_expression 'I > 2\s(I)'
_cod_data_source_file ic6b01966_si_002.cif
_cod_data_source_block 1
_cod_original_cell_volume 2572.41(13)
_cod_database_code 4345498
_shelx_space_group_comment
;
The symmetry employed for this shelxl refinement is uniquely defined
by the following loop, which should always be used as a source of
symmetry information in preference to the above space-group names.
They are only intended as comments.
;
_shelx_estimated_absorpt_t_min 0.909
_shelx_estimated_absorpt_t_max 0.979
_shelxl_version_number 2013-4

loop_
_space_group_symop_operation_xyz
'x, y, z'
'-x, y+1/2, -z+1/2'
'-x, -y, -z'
'x, -y-1/2, z-1/2'

loop_
_atom_site_label
_atom_site_type_symbol
_atom_site_fract_x
_atom_site_fract_y
_atom_site_fract_z
_atom_site_U_iso_or_equiv
_atom_site_adp_type
_atom_site_occupancy
_atom_site_site_symmetry_order
_atom_site_calc_flag
_atom_site_refinement_flags_posn
_atom_site_refinement_flags_adp
Co1 Co 0.21997(2) 0.75964(2) 0.02066(2) 0.01166(6) Uani 1 1 d . .
S3 S 0.31687(3) 0.94033(4) 0.06586(3) 0.01419(9) Uani 1 1 d . .
Cl1 Cl 0.12660(3) 0.78677(4) 0.09292(3) 0.01839(10) Uani 1 1 d . .
S1 S 0.09286(3) 0.76063(4) -0.12383(3) 0.01648(10) Uani 1 1 d . .
Cl2 Cl 0.66308(4) 0.77572(4) 0.11507(3) 0.02189(10) Uani 1 1 d . .
S2 S 0.29017(3) 0.56768(4) 0.08508(3) 0.01892(10) Uani 1 1 d . .
N1 N 0.31346(12) 0.72874(15) -0.05277(11) 0.0193(3) Uani 1 1 d . .
C5 C 0.36247(14) 0.84409(18) -0.05780(13) 0.0196(4) Uani 1 1 d . .
H5A H 0.3156 0.8976 -0.1004 0.024 Uiso 1 1 calc R U
H5B H 0.4120 0.8252 -0.0775 0.024 Uiso 1 1 calc R U
C16 C 0.42785(15) 0.83470(18) 0.22713(12) 0.0204(4) Uani 1 1 d . .
H16A H 0.4646 0.8463 0.2883 0.031 Uiso 1 1 calc R U
H16B H 0.4690 0.8016 0.2026 0.031 Uiso 1 1 calc R U
H16C H 0.3756 0.7790 0.2173 0.031 Uiso 1 1 calc R U
C3 C 0.38828(15) 0.63441(19) -0.00756(16) 0.0283(5) Uani 1 1 d . .
H3A H 0.4377 0.6701 0.0445 0.034 Uiso 1 1 calc R U
H3B H 0.4188 0.6104 -0.0448 0.034 Uiso 1 1 calc R U
C7 C 0.02048(15) 0.90438(19) -0.15258(14) 0.0255(5) Uani 1 1 d . .
C2 C 0.16321(16) 0.7654(2) -0.18640(13) 0.0323(5) Uani 1 1 d . .
H2A H 0.1250 0.7348 -0.2445 0.039 Uiso 1 1 calc R U
H2B H 0.1820 0.8491 -0.1908 0.039 Uiso 1 1 calc R U
C9 C -0.05629(16) 0.8847(2) -0.11938(16) 0.0313(5) Uani 1 1 d . .
H9A H -0.0932 0.9585 -0.1270 0.047 Uiso 1 1 calc R U
H9B H -0.0258 0.8639 -0.0590 0.047 Uiso 1 1 calc R U
H9C H -0.0984 0.8193 -0.1512 0.047 Uiso 1 1 calc R U
C4 C 0.34793(16) 0.52142(19) 0.01687(17) 0.0312(5) Uani 1 1 d . .
H4A H 0.3997 0.4640 0.0476 0.037 Uiso 1 1 calc R U
H4B H 0.3014 0.4815 -0.0349 0.037 Uiso 1 1 calc R U
C1 C 0.25192(16) 0.6870(2) -0.14194(14) 0.0320(5) Uani 1 1 d . .
H1A H 0.2321 0.6031 -0.1400 0.038 Uiso 1 1 calc R U
H1B H 0.2896 0.6882 -0.1756 0.038 Uiso 1 1 calc R U
C10 C 0.08336(17) 1.0147(2) -0.10985(18) 0.0401(6) Uani 1 1 d . .
H10A H 0.0447 1.0876 -0.1260 0.060 Uiso 1 1 calc R U
H10B H 0.1344 1.0208 -0.1285 0.060 Uiso 1 1 calc R U
H10C H 0.1107 1.0052 -0.0480 0.060 Uiso 1 1 calc R U
C8 C -0.02657(18) 0.9149(3) -0.25127(15) 0.0415(7) Uani 1 1 d . .
H8A H -0.0612 0.8409 -0.2759 0.062 Uiso 1 1 calc R U
H8B H 0.0226 0.9275 -0.2716 0.062 Uiso 1 1 calc R U
H8C H -0.0706 0.9829 -0.2683 0.062 Uiso 1 1 calc R U
C11 C 0.20349(14) 0.44176(17) 0.07348(13) 0.0184(4) Uani 1 1 d . .
C15 C 0.38728(14) 0.95714(17) 0.18466(12) 0.0172(4) Uani 1 1 d . .
C18 C 0.31567(15) 1.00845(18) 0.21654(12) 0.0215(4) Uani 1 1 d . .
H18A H 0.3468 1.0173 0.2784 0.032 Uiso 1 1 calc R U
H18B H 0.2618 0.9535 0.2010 0.032 Uiso 1 1 calc R U
H18C H 0.2931 1.0869 0.1904 0.032 Uiso 1 1 calc R U
C12 C 0.16638(19) 0.4669(2) 0.14179(15) 0.0318(5) Uani 1 1 d . .
H12A H 0.1208 0.4046 0.1391 0.048 Uiso 1 1 calc R U
H12B H 0.1353 0.5455 0.1313 0.048 Uiso 1 1 calc R U
H12C H 0.2196 0.4664 0.1982 0.048 Uiso 1 1 calc R U
C17 C 0.46811(15) 1.0489(2) 0.19978(14) 0.0264(5) Uani 1 1 d . .
H17A H 0.4416 1.1211 0.1659 0.040 Uiso 1 1 calc R U
H17B H 0.5149 1.0130 0.1829 0.040 Uiso 1 1 calc R U
H17C H 0.4988 1.0702 0.2601 0.040 Uiso 1 1 calc R U
C13 C 0.12145(15) 0.4422(2) -0.01664(14) 0.0277(5) Uani 1 1 d . .
H13A H 0.0776 0.3764 -0.0217 0.042 Uiso 1 1 calc R U
H13B H 0.1472 0.4317 -0.0588 0.042 Uiso 1 1 calc R U
H13C H 0.0876 0.5189 -0.0266 0.042 Uiso 1 1 calc R U
C14 C 0.25936(16) 0.32159(19) 0.09238(16) 0.0292(5) Uani 1 1 d . .
H14A H 0.3122 0.3252 0.1489 0.044 Uiso 1 1 calc R U
H14B H 0.2840 0.3084 0.0498 0.044 Uiso 1 1 calc R U
H14C H 0.2171 0.2554 0.0904 0.044 Uiso 1 1 calc R U
C6 C 0.40844(13) 0.91094(18) 0.02759(12) 0.0183(4) Uani 1 1 d . .
H6A H 0.4361 0.9876 0.0201 0.022 Uiso 1 1 calc R U
H6B H 0.4598 0.8616 0.0695 0.022 Uiso 1 1 calc R U
O1 O 0.60398(11) 0.77335(15) 0.02314(10) 0.0302(4) Uani 1 1 d . .
O2 O 0.60535(14) 0.7470(2) 0.15971(14) 0.0650(7) Uani 1 1 d . .
O4 O 0.73910(12) 0.6888(2) 0.13842(12) 0.0498(5) Uani 1 1 d . .
O3 O 0.7008(2) 0.89440(18) 0.13935(13) 0.0883(10) Uani 1 1 d . .

loop_
_atom_site_aniso_label
_atom_site_aniso_U_11
_atom_site_aniso_U_22
_atom_site_aniso_U_33
_atom_site_aniso_U_23
_atom_site_aniso_U_13
_atom_site_aniso_U_12
Co1 0.01154(12) 0.01153(11) 0.01169(11) -0.00067(9) 0.00472(9) -0.00002(9)
S3 0.0134(2) 0.0125(2) 0.0148(2) -0.00024(16) 0.00419(17) -0.00037(16)
Cl1 0.0231(2) 0.0179(2) 0.0196(2) 0.00080(17) 0.01421(19) 0.00189(17)
S1 0.0161(2) 0.0199(2) 0.0120(2) 0.00006(17) 0.00460(17) -0.00084(17)
Cl2 0.0250(2) 0.0167(2) 0.0279(2) 0.00185(18) 0.0150(2) -0.00052(18)
S2 0.0147(2) 0.0124(2) 0.0242(2) -0.00062(18) 0.00295(19) 0.00069(17)
N1 0.0169(8) 0.0176(8) 0.0261(9) -0.0069(7) 0.0116(7) -0.0018(6)
C5 0.0206(10) 0.0192(9) 0.0238(10) -0.0007(8) 0.0141(8) -0.0037(8)
C16 0.0231(10) 0.0163(9) 0.0174(9) 0.0021(7) 0.0044(8) 0.0041(8)
C3 0.0213(10) 0.0185(10) 0.0530(14) -0.0028(9) 0.0232(10) 0.0021(8)
C7 0.0183(10) 0.0205(10) 0.0253(10) 0.0080(8) -0.0027(8) 0.0008(8)
C2 0.0286(12) 0.0568(16) 0.0126(9) -0.0064(10) 0.0099(9) -0.0103(11)
C9 0.0229(11) 0.0269(11) 0.0389(13) 0.0034(10) 0.0079(10) 0.0100(9)
C4 0.0258(11) 0.0151(10) 0.0630(16) -0.0016(10) 0.0287(11) 0.0021(8)
C1 0.0287(12) 0.0456(14) 0.0308(12) -0.0215(10) 0.0215(10) -0.0122(10)
C10 0.0262(12) 0.0177(11) 0.0564(16) 0.0071(11) -0.0018(11) -0.0004(9)
C8 0.0299(13) 0.0488(16) 0.0291(12) 0.0191(11) -0.0036(10) -0.0027(11)
C11 0.0188(9) 0.0142(9) 0.0220(9) 0.0008(7) 0.0085(8) -0.0018(7)
C15 0.0176(9) 0.0135(8) 0.0151(9) -0.0025(7) 0.0017(7) -0.0014(7)
C18 0.0283(11) 0.0162(9) 0.0170(9) -0.0030(7) 0.0068(8) 0.0026(8)
C12 0.0500(15) 0.0205(11) 0.0331(12) 0.0046(9) 0.0256(11) 0.0028(10)
C17 0.0249(11) 0.0213(10) 0.0239(10) -0.0031(8) 0.0015(9) -0.0092(8)
C13 0.0233(11) 0.0282(11) 0.0269(11) 0.0010(9) 0.0061(9) -0.0105(9)
C14 0.0297(12) 0.0136(9) 0.0451(14) 0.0031(9) 0.0167(11) 0.0030(8)
C6 0.0156(9) 0.0170(9) 0.0239(10) 0.0009(7) 0.0101(8) -0.0022(7)
O1 0.0232(8) 0.0350(9) 0.0276(8) -0.0040(7) 0.0061(7) 0.0037(7)
O2 0.0394(11) 0.1071(19) 0.0650(13) 0.0642(13) 0.0379(11) 0.0400(12)
O4 0.0250(9) 0.0762(15) 0.0402(10) -0.0061(10) 0.0060(8) 0.0268(9)
O3 0.162(3) 0.0273(11) 0.0362(11) 0.0004(9) 0.0041(14) -0.0409(14)

loop_
_atom_type_symbol
_atom_type_description
_atom_type_scat_dispersion_real
_atom_type_scat_dispersion_imag
_atom_type_scat_source
C C 0.0031 0.0016 'International Tables Vol C Tables 4.2.6.8 and 6.1.1.4'
H H 0.0000 0.0000 'International Tables Vol C Tables 4.2.6.8 and 6.1.1.4'
N N 0.0061 0.0033 'International Tables Vol C Tables 4.2.6.8 and 6.1.1.4'
O O 0.0109 0.0061 'International Tables Vol C Tables 4.2.6.8 and 6.1.1.4'
S S 0.1250 0.1239 'International Tables Vol C Tables 4.2.6.8 and 6.1.1.4'
Cl Cl 0.1480 0.1591 'International Tables Vol C Tables 4.2.6.8 and 6.1.1.4'
Co Co 0.3490 0.9758 'International Tables Vol C Tables 4.2.6.8 and 6.1.1.4'

loop_
_geom_angle_atom_site_label_1
_geom_angle_atom_site_label_2
_geom_angle_atom_site_label_3
_geom_angle
Cl1 Co1 N1 179.00(4)
Cl1 Co1 S3 99.384(18)
N1 Co1 S3 81.58(4)
Cl1 Co1 S2 97.319(19)
N1 Co1 S2 81.97(5)
S3 Co1 S2 118.602(18)
Cl1 Co1 S1 97.818(19)
N1 Co1 S1 81.94(4)
S3 Co1 S1 116.560(18)
S2 Co1 S1 118.886(19)
C6 S3 C15 103.48(9)
C6 S3 Co1 101.84(6)
C15 S3 Co1 115.25(6)
C2 S1 C7 104.80(11)
C2 S1 Co1 100.45(7)
C7 S1 Co1 113.87(7)
O3 Cl2 O4 110.43(16)
O3 Cl2 O2 108.36(17)
O4 Cl2 O2 108.72(12)
O3 Cl2 O1 109.05(11)
O4 Cl2 O1 110.73(10)
O2 Cl2 O1 109.51(12)
C4 S2 C11 104.16(9)
C4 S2 Co1 101.26(8)
C11 S2 Co1 115.97(6)
C1 N1 C5 108.51(17)
C1 N1 C3 109.43(17)
C5 N1 C3 108.79(15)
C1 N1 Co1 109.62(12)
C5 N1 Co1 110.66(11)
C3 N1 Co1 109.80(13)
N1 C5 C6 113.19(16)
N1 C3 C4 113.22(17)
C9 C7 C10 111.4(2)
C9 C7 C8 110.16(18)
C10 C7 C8 112.0(2)
C9 C7 S1 104.40(14)
C10 C7 S1 110.98(14)
C8 C7 S1 107.61(17)
C1 C2 S1 108.62(15)
C3 C4 S2 108.44(15)
N1 C1 C2 112.69(18)
C13 C11 C12 111.08(18)
C13 C11 C14 111.43(18)
C12 C11 C14 110.52(17)
C13 C11 S2 110.50(13)
C12 C11 S2 105.34(14)
C14 C11 S2 107.76(14)
C18 C15 C16 111.30(16)
C18 C15 C17 110.55(16)
C16 C15 C17 111.10(16)
C18 C15 S3 104.78(13)
C16 C15 S3 111.28(13)
C17 C15 S3 107.60(14)
C5 C6 S3 108.67(13)

loop_
_geom_bond_atom_site_label_1
_geom_bond_atom_site_label_2
_geom_bond_distance
Co1 Cl1 2.2637(5)
Co1 N1 2.2873(16)
Co1 S3 2.3888(5)
Co1 S2 2.3975(5)
Co1 S1 2.4037(5)
S3 C6 1.8042(19)
S3 C15 1.8558(19)
S1 C2 1.807(2)
S1 C7 1.861(2)
Cl2 O3 1.4070(19)
Cl2 O4 1.4190(18)
Cl2 O2 1.4223(18)
Cl2 O1 1.4391(16)
S2 C4 1.804(2)
S2 C11 1.8595(19)
N1 C1 1.480(3)
N1 C5 1.486(2)
N1 C3 1.487(3)
C5 C6 1.509(3)
C16 C15 1.521(3)
C3 C4 1.514(3)
C7 C9 1.517(3)
C7 C10 1.519(3)
C7 C8 1.528(3)
C2 C1 1.506(3)
C11 C13 1.515(3)
C11 C12 1.520(3)
C11 C14 1.523(3)
C15 C18 1.519(3)
C15 C17 1.524(3)
